data_1521136
loop_
_publ_author_name
'Hayashi, H.'
'Kokawa, N.'
'Moriga, T.'
'Koto, K.'
'Sugiyama, S.'

_publ_section_title
;
 The Rietveld analysis of crystal structure of an additive
 telluromolybdate Co Te Mo O6
;
_journal_name_full 'Journal of Molecular Catalysis'
_journal_page_first 301
_journal_page_last 307
_journal_volume 145
_journal_year 1999
_chemical_formula_sum 'Co Mo Te'
_chemical_name_systematic 'Co (Te Mo O6)'
_space_group_IT_number 18
_symmetry_space_group_name_Hall 'P 2 2ab'
_symmetry_space_group_name_H-M 'P 21 21 2'
_cell_angle_alpha 90
_cell_angle_beta 90
_cell_angle_gamma 90
_cell_formula_units_Z 2
_cell_length_a 5.2432
_cell_length_b 5.052
_cell_length_c 8.8432
_cell_volume 234.244
_citation_journal_id_ASTM JMCCF2
_cod_data_source_file Hayashi_JMCCF2_1999_165.cif
_cod_data_source_block Co1Mo1Te1
_cod_original_cell_volume 234.2444
_cod_original_formula_sum 'Co1 Mo1 Te1'
_cod_database_code 1521136

loop_
_symmetry_equiv_pos_as_xyz
x,y,z
-x,-y,z
x+1/2,-y+1/2,-z
-x+1/2,y+1/2,-z

loop_
_atom_site_label
_atom_site_type_symbol
_atom_site_fract_x
_atom_site_fract_y
_atom_site_fract_z
_atom_site_occupancy
_atom_site_U_iso_or_equiv
Mo1 Mo+6 0 0 0.5498 1 0.0
Te1 Te+4 0 0 0.0127 1 0.0
Co1 Co+2 0 0.5 0.2725 1 0.0
